data_4066679
loop_
_publ_author_name
'Castro-Rodrigo, Ruth'
'Esteruelas, Miguel A.'
'L\'opez, Ana M.'
'Mozo, Silvia'
'O\~nate, Enrique'

_publ_section_title
;
 C&#x2212;H Bond Activation Reactions in
 \p-Allene&#x2212;Osmium&#x2212;Triisopropylphosphine Complexes with
 Cyclopentadienyl or Hydridotris(pyrazolyl)borate Ligands: Formation of
 Isopropenyldiisopropylphosphine versus Hydride&#x2212;Alkenylcarbyne
 Derivatives
;
_journal_issue 18
_journal_name_full Organometallics
_journal_page_first 4071
_journal_paper_doi 10.1021/om100568r
_journal_volume 29
_journal_year 2010
_chemical_formula_sum 'C16 H28 F6 Os P2'
_chemical_formula_weight 586.52
_chemical_name_systematic
; 
 ? 
;
_space_group_IT_number 14
_symmetry_cell_setting monoclinic
_symmetry_space_group_name_Hall '-P 2ybc'
_symmetry_space_group_name_H-M 'P 1 21/c 1'
_atom_sites_solution_hydrogens geom
_atom_sites_solution_primary direct
_atom_sites_solution_secondary difmap
_audit_creation_method SHELXL-97
_cell_angle_alpha 90.00
_cell_angle_beta 103.397(3)
_cell_angle_gamma 90.00
_cell_formula_units_Z 4
_cell_length_a 15.859(2)
_cell_length_b 7.4122(11)
_cell_length_c 17.417(3)
_cell_measurement_reflns_used 3401
_cell_measurement_temperature 100(2)
_cell_measurement_theta_max 22
_cell_measurement_theta_min 2
_cell_volume 1991.7(5)
_computing_cell_refinement 'SAINT+ v. 6.1 (Bruker AXS, 2000)'
_computing_data_collection 'SMART v. 5.625 (Bruker AXS, 2000)'
_computing_data_reduction 'SAINT+ v. 6.1 (Bruker AXS, 2000)'
_computing_molecular_graphics 'XP, SHELXTL v. 6.1 (Bruker, 2000)'
_computing_publication_material 'XCIF, SHELXTL v. 6.1 (Bruker, 2000)'
_computing_structure_refinement 'SHELXL-97 (Sheldrick, 1997)'
_computing_structure_solution 'SHELXS-97 (Sheldrick, 1990)'
_diffrn_ambient_temperature 100(2)
_diffrn_detector_area_resol_mean 8.26
_diffrn_measured_fraction_theta_full 0.999
_diffrn_measured_fraction_theta_max 0.949
_diffrn_measurement_device_type 'Bruker SMART APEX CCD system'
_diffrn_measurement_method '\w rotations with narrow frames'
_diffrn_radiation_monochromator graphite
_diffrn_radiation_source 'normal-focus sealed tube'
_diffrn_radiation_type MoK\a
_diffrn_radiation_wavelength 0.71073
_diffrn_reflns_av_R_equivalents 0.0746
_diffrn_reflns_av_sigmaI/netI 0.0604
_diffrn_reflns_limit_h_max 20
_diffrn_reflns_limit_h_min -20
_diffrn_reflns_limit_k_max 9
_diffrn_reflns_limit_k_min -9
_diffrn_reflns_limit_l_max 23
_diffrn_reflns_limit_l_min -23
_diffrn_reflns_number 23500
_diffrn_reflns_theta_full 27.50
_diffrn_reflns_theta_max 28.71
_diffrn_reflns_theta_min 2.40
_diffrn_standards_decay_% 'no decay'
_exptl_absorpt_coefficient_mu 6.614
_exptl_absorpt_correction_T_max 0.82
_exptl_absorpt_correction_T_min 0.48
_exptl_absorpt_correction_type multi-scan
_exptl_absorpt_process_details
;
Absorption correction performed with SADABS program. This is based on the
method of Blessing: Blessing, R. H., Acta Crystallogr., Sect. A 1995, 51, 33.

SADABS: Area-Detector Absorption Correction. Bruker-AXS 
within SAINT+ package, v. 6.1 (2000).
;
_exptl_crystal_colour colorless
_exptl_crystal_density_diffrn 1.956
_exptl_crystal_density_method 'not measured'
_exptl_crystal_description 'irregular block'
_exptl_crystal_F_000 1136
_exptl_crystal_size_max 0.22
_exptl_crystal_size_mid 0.10
_exptl_crystal_size_min 0.03
_refine_diff_density_max 1.329
_refine_diff_density_min -1.031
_refine_diff_density_rms 0.165
_refine_ls_extinction_method none
_refine_ls_goodness_of_fit_ref 0.884
_refine_ls_hydrogen_treatment mixed
_refine_ls_matrix_type full
_refine_ls_number_parameters 270
_refine_ls_number_reflns 4883
_refine_ls_number_restraints 5
_refine_ls_restrained_S_all 0.884
_refine_ls_R_factor_all 0.0607
_refine_ls_R_factor_gt 0.0378
_refine_ls_shift/su_max 0.016
_refine_ls_shift/su_mean 0.002
_refine_ls_structure_factor_coef Fsqd
_refine_ls_weighting_details 'calc w=1/[\s^2^(Fo^2^)+(0.0419P)^2^+6.3854P] where P=(Fo^2^+2Fc^2^)/3'
_refine_ls_weighting_scheme calc
_refine_ls_wR_factor_gt 0.0758
_refine_ls_wR_factor_ref 0.0869
_reflns_number_gt 3742
_reflns_number_total 4883
_reflns_threshold_expression >2sigma(I)
_cod_data_source_file om100568r_si_001.cif
_cod_data_source_block mae450bs
_cod_original_cell_volume 1991.6(5)
_cod_original_sg_symbol_H-M 'P 21/c'
_cod_database_code 4066679

loop_
_symmetry_equiv_pos_as_xyz
'x, y, z'
'-x, y+1/2, -z+1/2'
'-x, -y, -z'
'x, -y-1/2, z-1/2'

loop_
_atom_site_label
_atom_site_type_symbol
_atom_site_fract_x
_atom_site_fract_y
_atom_site_fract_z
_atom_site_U_iso_or_equiv
_atom_site_adp_type
_atom_site_occupancy
_atom_site_symmetry_multiplicity
_atom_site_calc_flag
_atom_site_refinement_flags
Os Os 0.303923(14) 0.54414(3) 0.112994(13) 0.02404(8) Uani 1 1 d .
P1 P 0.21997(9) 0.5478(2) 0.20339(9) 0.0222(3) Uani 1 1 d .
P2 P 0.5000 1.0000 0.0000 0.0326(5) Uani 1 2 d S
P3 P 0.0000 1.0000 0.0000 0.0289(5) Uani 1 2 d S
F1 F 0.5036(3) 0.7869(6) -0.0058(3) 0.0618(13) Uani 1 1 d .
F2 F 0.3983(3) 0.9912(6) -0.0403(3) 0.0578(13) Uani 1 1 d .
F3 F 0.4777(3) 0.9882(7) 0.0834(3) 0.0698(15) Uani 1 1 d .
F4 F -0.0269(3) 0.8112(6) 0.0303(3) 0.0580(13) Uani 1 1 d .
F5A F 0.0742(5) 1.0279(9) 0.0783(5) 0.054(2) Uani 0.70 1 d PU
F6A F 0.0665(5) 0.8862(10) -0.0356(5) 0.064(2) Uani 0.70 1 d PU
F5B F 0.0118(17) 1.049(2) 0.0898(10) 0.071(5) Uani 0.30 1 d PU
F6B F 0.0997(10) 0.960(2) 0.0136(15) 0.067(4) Uani 0.30 1 d PU
C1 C 0.4080(4) 0.3978(10) 0.1916(4) 0.0361(15) Uani 1 1 d .
H1A H 0.405(4) 0.400(9) 0.252(4) 0.043 Uiso 1 1 d .
H1B H 0.412(4) 0.277(9) 0.171(4) 0.043 Uiso 1 1 d .
C2 C 0.4421(4) 0.5519(10) 0.1615(4) 0.0351(15) Uani 1 1 d .
H2A H 0.471(5) 0.531(9) 0.121(4) 0.042 Uiso 1 1 d .
H2B H 0.465(4) 0.668(9) 0.198(4) 0.042 Uiso 1 1 d .
C3 C 0.2958(4) 0.7270(8) 0.2141(3) 0.0249(12) Uani 1 1 d .
C4 C 0.2891(4) 0.8269(9) 0.1437(4) 0.0304(14) Uani 1 1 d .
H4A H 0.331(4) 0.900(9) 0.144(4) 0.037 Uiso 1 1 d .
H4B H 0.237(4) 0.853(9) 0.119(4) 0.037 Uiso 1 1 d .
C5 C 0.3657(4) 0.7604(9) 0.2875(4) 0.0341(15) Uani 1 1 d .
H5A H 0.4067 0.8498 0.2762 0.051 Uiso 1 1 calc R
H5B H 0.3964 0.6473 0.3046 0.051 Uiso 1 1 calc R
H5C H 0.3395 0.8057 0.3294 0.051 Uiso 1 1 calc R
C6 C 0.2384(4) 0.3992(8) 0.2904(4) 0.0304(14) Uani 1 1 d .
H6 H 0.3011 0.4102 0.3173 0.037 Uiso 1 1 calc R
C7 C 0.1874(5) 0.4497(10) 0.3509(4) 0.0424(17) Uani 1 1 d .
H7A H 0.1264 0.4168 0.3308 0.064 Uiso 1 1 calc R
H7B H 0.1919 0.5799 0.3606 0.064 Uiso 1 1 calc R
H7C H 0.2109 0.3849 0.4002 0.064 Uiso 1 1 calc R
C8 C 0.2233(5) 0.2021(9) 0.2640(4) 0.051(2) Uani 1 1 d .
H8A H 0.2380 0.1229 0.3102 0.076 Uiso 1 1 calc R
H8B H 0.2601 0.1724 0.2276 0.076 Uiso 1 1 calc R
H8C H 0.1623 0.1851 0.2372 0.076 Uiso 1 1 calc R
C9 C 0.1080(3) 0.6257(8) 0.1699(4) 0.0267(12) Uani 1 1 d .
H9 H 0.1071 0.7024 0.1225 0.032 Uiso 1 1 calc R
C10 C 0.0452(4) 0.4718(9) 0.1410(4) 0.0382(16) Uani 1 1 d .
H10A H 0.0429 0.3919 0.1853 0.057 Uiso 1 1 calc R
H10B H 0.0649 0.4034 0.1003 0.057 Uiso 1 1 calc R
H10C H -0.0127 0.5210 0.1189 0.057 Uiso 1 1 calc R
C11 C 0.0760(4) 0.7471(9) 0.2281(4) 0.0384(16) Uani 1 1 d .
H11A H 0.0222 0.8071 0.2009 0.058 Uiso 1 1 calc R
H11B H 0.1201 0.8382 0.2490 0.058 Uiso 1 1 calc R
H11C H 0.0650 0.6740 0.2716 0.058 Uiso 1 1 calc R
C12 C 0.2215(4) 0.3643(11) 0.0249(4) 0.0404(16) Uani 1 1 d .
H12 H 0.1875 0.2703 0.0394 0.048 Uiso 1 1 calc R
C13 C 0.3085(4) 0.3494(11) 0.0175(4) 0.0436(18) Uani 1 1 d .
H13 H 0.3434 0.2440 0.0274 0.052 Uiso 1 1 calc R
C14 C 0.3343(5) 0.5179(11) -0.0070(4) 0.0460(19) Uani 1 1 d .
H14 H 0.3891 0.5449 -0.0174 0.055 Uiso 1 1 calc R
C15 C 0.2650(6) 0.6385(12) -0.0133(4) 0.055(2) Uani 1 1 d .
H15 H 0.2648 0.7617 -0.0285 0.066 Uiso 1 1 calc R
C16 C 0.1947(4) 0.5442(11) 0.0070(4) 0.0417(17) Uani 1 1 d .
H16 H 0.1397 0.5935 0.0082 0.050 Uiso 1 1 calc R

loop_
_atom_site_aniso_label
_atom_site_aniso_U_11
_atom_site_aniso_U_22
_atom_site_aniso_U_33
_atom_site_aniso_U_23
_atom_site_aniso_U_13
_atom_site_aniso_U_12
Os 0.01843(11) 0.02973(13) 0.02255(13) -0.00148(11) 0.00190(8) 0.00180(10)
P1 0.0194(7) 0.0225(7) 0.0229(7) 0.0014(6) 0.0013(6) 0.0007(6)
P2 0.0246(11) 0.0349(14) 0.0386(14) -0.0071(10) 0.0078(10) 0.0016(9)
P3 0.0239(11) 0.0246(12) 0.0336(13) 0.0058(9) -0.0026(9) -0.0010(8)
F1 0.042(2) 0.040(2) 0.108(4) -0.012(3) 0.025(3) -0.0002(19)
F2 0.029(2) 0.064(3) 0.075(3) -0.023(2) 0.001(2) 0.0024(19)
F3 0.079(4) 0.080(4) 0.055(3) -0.010(3) 0.027(3) -0.020(3)
F4 0.055(3) 0.044(2) 0.059(3) 0.025(2) -0.019(2) -0.018(2)
F5A 0.059(4) 0.034(3) 0.049(4) 0.009(3) -0.030(4) -0.015(4)
F6A 0.057(5) 0.048(4) 0.098(6) -0.011(4) 0.038(4) 0.006(4)
F5B 0.132(16) 0.036(9) 0.041(9) 0.000(7) 0.014(12) -0.008(12)
F6B 0.033(8) 0.042(10) 0.127(15) 0.026(9) 0.016(9) 0.008(7)
C1 0.028(3) 0.038(4) 0.038(4) -0.002(3) -0.002(3) 0.015(3)
C2 0.022(3) 0.047(4) 0.033(4) 0.003(3) 0.001(3) 0.002(3)
C3 0.023(3) 0.025(3) 0.026(3) -0.004(2) 0.004(2) -0.001(2)
C4 0.021(3) 0.031(3) 0.038(4) -0.001(3) 0.005(3) -0.002(3)
C5 0.024(3) 0.045(4) 0.030(3) -0.006(3) 0.000(3) -0.009(3)
C6 0.025(3) 0.033(3) 0.031(3) 0.003(3) 0.002(3) 0.003(3)
C7 0.045(4) 0.056(5) 0.026(3) 0.006(3) 0.009(3) 0.005(4)
C8 0.075(5) 0.025(3) 0.049(5) 0.010(3) 0.006(4) 0.008(4)
C9 0.021(3) 0.028(3) 0.031(3) 0.005(3) 0.006(2) 0.001(2)
C10 0.023(3) 0.044(4) 0.044(4) 0.006(3) 0.002(3) -0.004(3)
C11 0.031(3) 0.044(4) 0.042(4) 0.003(3) 0.011(3) 0.008(3)
C12 0.038(4) 0.051(4) 0.032(4) -0.017(3) 0.007(3) -0.011(3)
C13 0.033(3) 0.061(5) 0.037(4) -0.023(4) 0.007(3) 0.001(3)
C14 0.034(4) 0.082(6) 0.023(3) -0.008(4) 0.008(3) -0.009(4)
C15 0.082(6) 0.059(5) 0.018(3) 0.006(3) -0.002(4) 0.001(5)
C16 0.031(3) 0.062(5) 0.025(3) -0.004(3) -0.008(3) 0.009(3)

loop_
_atom_type_symbol
_atom_type_description
_atom_type_scat_dispersion_real
_atom_type_scat_dispersion_imag
_atom_type_scat_source
C C 0.0033 0.0016 'International Tables Vol C Tables 4.2.6.8 and 6.1.1.4'
H H 0.0000 0.0000 'International Tables Vol C Tables 4.2.6.8 and 6.1.1.4'
F F 0.0171 0.0103 'International Tables Vol C Tables 4.2.6.8 and 6.1.1.4'
P P 0.1023 0.0942 'International Tables Vol C Tables 4.2.6.8 and 6.1.1.4'
Os Os -1.2165 7.6030 'International Tables Vol C Tables 4.2.6.8 and 6.1.1.4'

loop_
_geom_angle_atom_site_label_1
_geom_angle_atom_site_label_2
_geom_angle_atom_site_label_3
_geom_angle
_geom_angle_site_symmetry_1
_geom_angle_site_symmetry_3
C2 Os C1 38.1(3) . .
C2 Os C4 92.0(3) . .
C1 Os C4 115.6(3) . .
C2 Os C13 96.0(3) . .
C1 Os C13 89.7(3) . .
C4 Os C13 146.2(3) . .
C2 Os C12 132.0(3) . .
C1 Os C12 112.1(3) . .
C4 Os C12 131.7(3) . .
C13 Os C12 37.3(2) . .
C2 Os C16 148.3(3) . .
C1 Os C16 148.9(3) . .
C4 Os C16 95.5(3) . .
C13 Os C16 62.0(3) . .
C12 Os C16 37.1(3) . .
C2 Os C3 85.1(2) . .
C1 Os C3 88.9(2) . .
C4 Os C3 37.2(2) . .
C13 Os C3 176.2(3) . .
C12 Os C3 140.6(2) . .
C16 Os C3 118.4(2) . .
C2 Os C14 87.1(3) . .
C1 Os C14 104.3(3) . .
C4 Os C14 111.5(3) . .
C13 Os C14 36.7(3) . .
C12 Os C14 61.7(3) . .
C16 Os C14 61.5(3) . .
C3 Os C14 147.1(3) . .
C2 Os C15 113.4(3) . .
C1 Os C15 140.0(3) . .
C4 Os C15 85.5(3) . .
C13 Os C15 61.2(3) . .
C12 Os C15 61.8(3) . .
C16 Os C15 37.2(3) . .
C3 Os C15 121.7(3) . .
C14 Os C15 36.2(3) . .
C2 Os P1 115.5(2) . .
C1 Os P1 92.9(2) . .
C4 Os P1 73.01(18) . .
C13 Os P1 130.6(2) . .
C12 Os P1 98.04(18) . .
C16 Os P1 96.09(19) . .
C3 Os P1 46.01(15) . .
C14 Os P1 157.12(18) . .
C15 Os P1 126.7(2) . .
C3 P1 C9 112.4(3) . .
C3 P1 C6 112.8(3) . .
C9 P1 C6 114.1(3) . .
C3 P1 Os 65.93(19) . .
C9 P1 Os 117.5(2) . .
C6 P1 Os 123.6(2) . .
F3 P2 F3 179.998(1) 3_675 .
F3 P2 F1 88.7(3) 3_675 .
F3 P2 F1 91.3(3) . .
F3 P2 F1 91.3(3) 3_675 3_675
F3 P2 F1 88.7(3) . 3_675
F1 P2 F1 180.0 . 3_675
F3 P2 F2 89.1(3) 3_675 3_675
F3 P2 F2 90.9(3) . 3_675
F1 P2 F2 91.2(2) . 3_675
F1 P2 F2 88.8(2) 3_675 3_675
F3 P2 F2 90.9(3) 3_675 .
F3 P2 F2 89.1(3) . .
F1 P2 F2 88.8(2) . .
F1 P2 F2 91.2(2) 3_675 .
F2 P2 F2 179.999(1) 3_675 .
F6B P3 F6B 179.998(1) . 3_575
F6B P3 F5B 89.4(12) . 3_575
F6B P3 F5B 90.6(12) 3_575 3_575
F6B P3 F5B 90.6(12) . .
F6B P3 F5B 89.4(12) 3_575 .
F5B P3 F5B 179.999(3) 3_575 .
F6B P3 F6A 141.2(8) . 3_575
F6B P3 F6A 38.8(8) 3_575 3_575
F5B P3 F6A 125.1(9) 3_575 3_575
F5B P3 F6A 54.9(9) . 3_575
F6B P3 F6A 38.8(8) . .
F6B P3 F6A 141.2(8) 3_575 .
F5B P3 F6A 54.9(9) 3_575 .
F5B P3 F6A 125.1(9) . .
F6A P3 F6A 179.998(1) 3_575 .
F6B P3 F4 96.9(6) . .
F6B P3 F4 83.1(6) 3_575 .
F5B P3 F4 98.5(7) 3_575 .
F5B P3 F4 81.5(7) . .
F6A P3 F4 94.9(3) 3_575 .
F6A P3 F4 85.1(3) . .
F6B P3 F4 83.1(6) . 3_575
F6B P3 F4 96.9(6) 3_575 3_575
F5B P3 F4 81.5(7) 3_575 3_575
F5B P3 F4 98.5(7) . 3_575
F6A P3 F4 85.1(3) 3_575 3_575
F6A P3 F4 94.9(3) . 3_575
F4 P3 F4 179.996(1) . 3_575
F6B P3 F5A 51.6(9) . .
F6B P3 F5A 128.4(9) 3_575 .
F5B P3 F5A 140.8(8) 3_575 .
F5B P3 F5A 39.2(8) . .
F6A P3 F5A 91.3(4) 3_575 .
F6A P3 F5A 88.7(4) . .
F4 P3 F5A 91.8(3) . .
F4 P3 F5A 88.2(3) 3_575 .
F6B P3 F5A 128.4(9) . 3_575
F6B P3 F5A 51.6(9) 3_575 3_575
F5B P3 F5A 39.2(8) 3_575 3_575
F5B P3 F5A 140.7(8) . 3_575
F6A P3 F5A 88.7(4) 3_575 3_575
F6A P3 F5A 91.3(4) . 3_575
F4 P3 F5A 88.2(3) . 3_575
F4 P3 F5A 91.8(3) 3_575 3_575
F5A P3 F5A 179.998(1) . 3_575
F5B F5A F6B 131.9(14) . .
F5B F5A P3 69.3(10) . .
F6B F5A P3 63.3(8) . .
F6B F6A F5B 123.3(12) . 3_575
F6B F6A P3 70.0(10) . .
F5B F6A P3 62.1(8) 3_575 .
F5A F5B F6A 128.0(16) . 3_575
F5A F5B P3 71.5(11) . .
F6A F5B P3 62.9(8) 3_575 .
F6A F6B F5A 132.3(15) . .
F6A F6B P3 71.3(10) . .
F5A F6B P3 65.0(8) . .
C2 C1 Os 70.3(4) . .
C2 C1 H1A 118(4) . .
Os C1 H1A 114(4) . .
C2 C1 H1B 123(4) . .
Os C1 H1B 109(4) . .
H1A C1 H1B 113(6) . .
C1 C2 Os 71.5(4) . .
C1 C2 H2A 116(4) . .
Os C2 H2A 110(4) . .
C1 C2 H2B 122(3) . .
Os C2 H2B 115(3) . .
H2A C2 H2B 115(5) . .
C4 C3 C5 122.8(5) . .
C4 C3 P1 112.8(4) . .
C5 C3 P1 124.1(5) . .
C4 C3 Os 69.1(4) . .
C5 C3 Os 126.8(4) . .
P1 C3 Os 68.05(19) . .
C3 C4 Os 73.7(4) . .
C3 C4 H4A 115(5) . .
Os C4 H4A 119(5) . .
C3 C4 H4B 115(4) . .
Os C4 H4B 104(5) . .
H4A C4 H4B 121(7) . .
C3 C5 H5A 109.5 . .
C3 C5 H5B 109.5 . .
H5A C5 H5B 109.5 . .
C3 C5 H5C 109.5 . .
H5A C5 H5C 109.5 . .
H5B C5 H5C 109.5 . .
C7 C6 C8 111.9(6) . .
C7 C6 P1 114.6(4) . .
C8 C6 P1 109.8(5) . .
C7 C6 H6 106.7 . .
C8 C6 H6 106.7 . .
P1 C6 H6 106.7 . .
C6 C7 H7A 109.5 . .
C6 C7 H7B 109.5 . .
H7A C7 H7B 109.5 . .
C6 C7 H7C 109.5 . .
H7A C7 H7C 109.5 . .
H7B C7 H7C 109.5 . .
C6 C8 H8A 109.5 . .
C6 C8 H8B 109.5 . .
H8A C8 H8B 109.5 . .
C6 C8 H8C 109.5 . .
H8A C8 H8C 109.5 . .
H8B C8 H8C 109.5 . .
C10 C9 C11 111.6(5) . .
C10 C9 P1 112.4(4) . .
C11 C9 P1 115.0(4) . .
C10 C9 H9 105.7 . .
C11 C9 H9 105.7 . .
P1 C9 H9 105.7 . .
C9 C10 H10A 109.5 . .
C9 C10 H10B 109.5 . .
H10A C10 H10B 109.5 . .
C9 C10 H10C 109.5 . .
H10A C10 H10C 109.5 . .
H10B C10 H10C 109.5 . .
C9 C11 H11A 109.5 . .
C9 C11 H11B 109.5 . .
H11A C11 H11B 109.5 . .
C9 C11 H11C 109.5 . .
H11A C11 H11C 109.5 . .
H11B C11 H11C 109.5 . .
C16 C12 C13 107.7(7) . .
C16 C12 Os 71.6(4) . .
C13 C12 Os 71.3(4) . .
C16 C12 H12 126.2 . .
C13 C12 H12 126.2 . .
Os C12 H12 122.5 . .
C14 C13 C12 108.3(7) . .
C14 C13 Os 73.3(4) . .
C12 C13 Os 71.3(4) . .
C14 C13 H13 125.8 . .
C12 C13 H13 125.8 . .
Os C13 H13 121.3 . .
C15 C14 C13 108.2(7) . .
C15 C14 Os 71.7(4) . .
C13 C14 Os 69.9(4) . .
C15 C14 H14 125.9 . .
C13 C14 H14 125.9 . .
Os C14 H14 124.0 . .
C14 C15 C16 108.1(7) . .
C14 C15 Os 72.1(4) . .
C16 C15 Os 70.1(4) . .
C14 C15 H15 125.9 . .
C16 C15 H15 125.9 . .
Os C15 H15 123.5 . .
C12 C16 C15 107.7(6) . .
C12 C16 Os 71.2(4) . .
C15 C16 Os 72.7(4) . .
C12 C16 H16 126.2 . .
C15 C16 H16 126.1 . .
Os C16 H16 121.7 . .

loop_
_geom_bond_atom_site_label_1
_geom_bond_atom_site_label_2
_geom_bond_distance
_geom_bond_site_symmetry_2
Os C2 2.159(6) .
Os C1 2.174(6) .
Os C4 2.189(7) .
Os C13 2.215(7) .
Os C12 2.215(6) .
Os C16 2.220(6) .
Os C3 2.250(6) .
Os C14 2.259(7) .
Os C15 2.254(7) .
Os P1 2.2855(15) .
P1 C3 1.773(6) .
P1 C9 1.829(6) .
P1 C6 1.841(6) .
P2 F3 1.575(5) 3_675
P2 F3 1.575(5) .
P2 F1 1.585(4) .
P2 F1 1.585(4) 3_675
P2 F2 1.604(4) 3_675
P2 F2 1.604(4) .
P3 F6B 1.572(15) .
P3 F6B 1.572(15) 3_575
P3 F5B 1.574(17) 3_575
P3 F5B 1.574(17) .
P3 F6A 1.585(6) 3_575
P3 F6A 1.585(6) .
P3 F4 1.588(4) .
P3 F4 1.589(4) 3_575
P3 F5A 1.595(6) .
P3 F5A 1.595(6) 3_575
F5A F5B 1.06(2) .
F5A F6B 1.38(2) .
F6A F6B 1.05(2) .
F6A F5B 1.46(2) 3_575
F5B F6A 1.46(2) 3_575
C1 C2 1.415(10) .
C1 H1A 1.07(7) .
C1 H1B 0.97(7) .
C2 H2A 0.94(7) .
C2 H2B 1.09(7) .
C3 C4 1.415(9) .
C3 C5 1.505(8) .
C4 H4A 0.86(7) .
C4 H4B 0.86(7) .
C5 H5A 0.9800 .
C5 H5B 0.9800 .
C5 H5C 0.9800 .
C6 C7 1.515(9) .
C6 C8 1.533(9) .
C6 H6 1.0000 .
C7 H7A 0.9800 .
C7 H7B 0.9800 .
C7 H7C 0.9800 .
C8 H8A 0.9800 .
C8 H8B 0.9800 .
C8 H8C 0.9800 .
C9 C10 1.522(8) .
C9 C11 1.528(8) .
C9 H9 1.0000 .
C10 H10A 0.9800 .
C10 H10B 0.9800 .
C10 H10C 0.9800 .
C11 H11A 0.9800 .
C11 H11B 0.9800 .
C11 H11C 0.9800 .
C12 C16 1.412(10) .
C12 C13 1.418(9) .
C12 H12 0.9500 .
C13 C14 1.411(11) .
C13 H13 0.9500 .
C14 C15 1.401(11) .
C14 H14 0.9500 .
C15 C16 1.428(11) .
C15 H15 0.9500 .
C16 H16 0.9500 .
